data_4115953
loop_
_publ_author_name
'Tetsuji Itoh'
'Kenji Matsuda'
'Hiizu Iwamura'
'Kenzi Hori'

_publ_section_title
;
 Tris[p-(N-oxyl-N-tert-butylamino)phenyl]amine, -methyl, and -borane Have
 Doublet, Triplet, and Doublet Ground States, Respectively
;
_journal_name_full 'Journal of the American Chemical Society'
_journal_page_first 2567
_journal_page_last 2576
_journal_paper_doi 10.1021/ja9920819
_journal_volume 122
_journal_year 2000
_chemical_formula_moiety 'C24 H18 F12 N3 Mn O5 '
_chemical_formula_sum 'C24 H18 F12 Mn N3 O5'
_chemical_formula_weight 711.34
_space_group_IT_number 14
_symmetry_cell_setting monoclinic
_symmetry_Int_Tables_number 14
_symmetry_space_group_name_Hall '-P 2yn'
_symmetry_space_group_name_H-M 'P 1 21/n 1'
_audit_creation_date 'Tue Sep  7 12:54:26 1999'
_audit_creation_method 'from TEXRAY.INF file'
_cell_angle_alpha 90
_cell_angle_beta 98.83(2)
_cell_angle_gamma 90
_cell_formula_units_Z 4
_cell_length_a 8.358(2)
_cell_length_b 17.716(3)
_cell_length_c 20.249(3)
_cell_measurement_reflns_used 25
_cell_measurement_temperature 298.2
_cell_measurement_theta_max 28.9
_cell_measurement_theta_min 22.1
_cell_volume 2962.7(10)
_computing_cell_refinement 'MSC/AFC Diffractometer Control'
_computing_data_collection 'MSC/AFC Diffractometer Control'
_computing_data_reduction teXsan
_computing_publication_material teXsan
_computing_structure_refinement teXsan
_diffrn_ambient_temperature 298.2
_diffrn_measurement_device_type 'Rigaku AFC5R'
_diffrn_measurement_method \w-2\q
_diffrn_orient_matrix_UB_11 -0.06427
_diffrn_orient_matrix_UB_12 0.01691
_diffrn_orient_matrix_UB_13 0.03508
_diffrn_orient_matrix_UB_21 0.10123
_diffrn_orient_matrix_UB_22 0.01908
_diffrn_orient_matrix_UB_23 0.02775
_diffrn_orient_matrix_UB_31 -0.01676
_diffrn_orient_matrix_UB_32 0.05036
_diffrn_orient_matrix_UB_33 -0.02229
_diffrn_radiation_detector 'scintillation counter'
_diffrn_radiation_monochromator graphite
_diffrn_radiation_source 'Rigaku rotating anode'
_diffrn_radiation_type 'Cu K\a'
_diffrn_radiation_wavelength 1.5418
_diffrn_reflns_av_R_equivalents 0.100
_diffrn_reflns_av_sigmaI/netI 0.121
_diffrn_reflns_limit_h_max 9
_diffrn_reflns_limit_h_min 0
_diffrn_reflns_limit_k_max 19
_diffrn_reflns_limit_k_min 0
_diffrn_reflns_limit_l_max 22
_diffrn_reflns_limit_l_min -22
_diffrn_reflns_number 4752
_diffrn_reflns_reduction_process 'Lp corrections applied'
_diffrn_reflns_theta_max 60.10
_diffrn_reflns_theta_min 3.33
_diffrn_standards_decay_% -0.35
_diffrn_standards_interval_count 150
_diffrn_standards_number 3
_exptl_absorpt_coefficient_mu 4.702
_exptl_absorpt_correction_T_max 0.998
_exptl_absorpt_correction_T_min 0.621
_exptl_absorpt_correction_type psi-scan
_exptl_absorpt_process_details '(North, Phillips & Mathews,1968)'
_exptl_crystal_colour dark
_exptl_crystal_density_diffrn 1.595
_exptl_crystal_description prismatic
_exptl_crystal_F_000 1424.00
_exptl_crystal_size_max 0.400
_exptl_crystal_size_mid 0.400
_exptl_crystal_size_min 0.200
_refine_diff_density_max 0.00
_refine_diff_density_min 0.00
_refine_ls_extinction_method none
_refine_ls_goodness_of_fit_ref 2.790
_refine_ls_hydrogen_treatment noref
_refine_ls_matrix_type full
_refine_ls_number_constraints 0
_refine_ls_number_parameters 406
_refine_ls_number_reflns 2082
_refine_ls_number_restraints 0
_refine_ls_R_factor_all 0.0741
_refine_ls_R_factor_gt 0.0741
_refine_ls_shift/su_max 0.0000
_refine_ls_shift/su_mean 0.0000
_refine_ls_structure_factor_coef F
_refine_ls_weighting_scheme unit
_refine_ls_wR_factor_gt 0.0759
_refine_ls_wR_factor_ref 0.0759
_reflns_number_gt 2082
_reflns_number_total 4410
_reflns_threshold_expression >2.0sigma(I)
_cod_data_source_file ja9920819.cif
_cod_data_source_block mnbpy1-2_
_cod_original_cell_volume 2962(1)
_cod_original_sg_symbol_H-M 'P 21/n '
_cod_original_formula_sum 'C24 H18 F12 N3 Mn O5 '
_cod_database_code 4115953

loop_
_symmetry_equiv_pos_as_xyz
x,y,z
1/2-x,1/2+y,1/2-z
-x,-y,-z
1/2+x,1/2-y,1/2+z

loop_
_atom_site_label
_atom_site_type_symbol
_atom_site_fract_x
_atom_site_fract_y
_atom_site_fract_z
_atom_site_U_iso_or_equiv
_atom_site_adp_type
_atom_site_occupancy
_atom_site_calc_flag
Mn(1) Mn 0.3706(2) 0.4573(1) 0.17627(9) 0.0510(5) Uani 1.00 d
F(1) F -0.153(1) 0.5252(8) 0.2138(5) 0.173(5) Uani 1.00 d
F(2) F -0.081(1) 0.5932(7) 0.2918(8) 0.197(6) Uani 1.00 d
F(3) F -0.105(1) 0.4829(9) 0.3083(7) 0.209(7) Uani 1.00 d
F(4) F 0.445(1) 0.535(2) 0.4341(5) 0.31(1) Uani 1.00 d
F(5) F 0.561(4) 0.601(1) 0.384(1) 0.35(1) Uani 1.00 d
F(6) F 0.626(2) 0.497(1) 0.3965(6) 0.232(8) Uani 1.00 d
F(7) F 0.256(2) 0.2795(7) 0.3283(7) 0.223(8) Uani 1.00 d
F(8) F 0.421(1) 0.1953(6) 0.3144(6) 0.175(5) Uani 1.00 d
F(9) F 0.210(2) 0.2067(8) 0.2492(8) 0.196(7) Uani 1.00 d
F(10) F 0.906(1) 0.321(1) 0.2371(8) 0.224(8) Uani 1.00 d
F(11) F 0.825(2) 0.2421(6) 0.176(1) 0.240(8) Uani 1.00 d
F(12) F 0.867(1) 0.3441(8) 0.1408(7) 0.220(7) Uani 1.00 d
O(1) O 0.523(2) 0.7260(7) -0.0593(6) 0.168(6) Uani 1.00 d
O(2) O 0.4716(9) 0.5038(5) 0.2714(4) 0.072(3) Uani 1.00 d
O(3) O 0.1451(9) 0.5023(4) 0.2033(4) 0.060(3) Uani 1.00 d
O(4) O 0.3073(10) 0.3522(5) 0.2177(4) 0.076(3) Uani 1.00 d
O(5) O 0.5900(9) 0.3946(4) 0.1643(4) 0.055(3) Uani 1.00 d
N(1) N 0.533(2) 0.7422(6) 0.0036(6) 0.095(5) Uani 1.00 d
N(2) N 0.433(1) 0.5577(5) 0.1201(4) 0.050(3) Uani 1.00 d
N(3) N 0.251(1) 0.4426(5) 0.0709(4) 0.051(3) Uani 1.00 d
C(1) C 0.378(1) 0.5604(6) 0.0532(5) 0.048(4) Uani 1.00 d
C(2) C 0.412(2) 0.6203(7) 0.0153(6) 0.064(4) Uani 1.00 d
C(3) C 0.499(2) 0.6812(7) 0.0442(6) 0.071(5) Uani 1.00 d
C(4) C 0.553(2) 0.6788(7) 0.1131(6) 0.072(5) Uani 1.00 d
C(5) C 0.518(2) 0.6160(7) 0.1466(6) 0.063(4) Uani 1.00 d
C(6) C 0.571(3) 0.8202(9) 0.0208(8) 0.115(7) Uani 1.00 d
C(7) C 0.563(3) 0.868(1) -0.039(1) 0.19(1) Uani 1.00 d
C(8) C 0.474(4) 0.849(1) 0.068(1) 0.23(1) Uani 1.00 d
C(9) C 0.753(4) 0.820(1) 0.058(1) 0.21(1) Uani 1.00 d
C(10) C 0.276(1) 0.4967(6) 0.0263(5) 0.048(4) Uani 1.00 d
C(11) C 0.204(2) 0.4895(7) -0.0392(6) 0.065(4) Uani 1.00 d
C(12) C 0.102(2) 0.4302(9) -0.0593(7) 0.078(5) Uani 1.00 d
C(13) C 0.078(2) 0.3763(8) -0.0152(8) 0.077(5) Uani 1.00 d
C(14) C 0.154(2) 0.3836(7) 0.0503(7) 0.065(4) Uani 1.00 d
C(15) C 0.511(3) 0.530(2) 0.384(1) 0.16(1) Uani 1.00 d
C(16) C 0.395(2) 0.5180(7) 0.3200(5) 0.065(4) Uani 1.00 d
C(17) C 0.233(2) 0.5220(8) 0.3178(6) 0.070(5) Uani 1.00 d
C(18) C 0.121(1) 0.5161(6) 0.2606(6) 0.054(4) Uani 1.00 d
C(19) C -0.055(2) 0.5277(10) 0.2679(8) 0.084(6) Uani 1.00 d
C(20) C 0.324(3) 0.247(1) 0.286(1) 0.124(9) Uani 1.00 d
C(21) C 0.402(2) 0.3006(7) 0.2413(6) 0.067(5) Uani 1.00 d
C(22) C 0.558(2) 0.2886(7) 0.2324(6) 0.070(5) Uani 1.00 d
C(23) C 0.637(1) 0.3357(7) 0.1926(6) 0.053(4) Uani 1.00 d
C(24) C 0.807(2) 0.3132(10) 0.183(1) 0.091(6) Uani 1.00 d
H(1) H 0.1371 0.3458 0.0818 0.0782 Uiso 1.00 calc
H(2) H 0.6150 0.2469 0.2541 0.0843 Uiso 1.00 calc
H(3) H 0.5587 0.6138 0.1931 0.0751 Uiso 1.00 calc
H(4) H 0.6123 0.7197 0.1355 0.0859 Uiso 1.00 calc
H(5) H 0.2242 0.5264 -0.0709 0.0783 Uiso 1.00 calc
H(6) H 0.3748 0.6202 -0.0315 0.0765 Uiso 1.00 calc
H(7) H 0.1935 0.5296 0.3588 0.0843 Uiso 1.00 calc
H(8) H 0.0109 0.3341 -0.0285 0.0928 Uiso 1.00 calc
H(9) H 0.0490 0.4272 -0.1042 0.0934 Uiso 1.00 calc
H(10) H 0.4998 0.9009 0.0773 0.2823 Uiso 1.00 calc
H(11) H 0.3609 0.8457 0.0505 0.2823 Uiso 1.00 calc
H(12) H 0.4941 0.8212 0.1085 0.2823 Uiso 1.00 calc
H(13) H 0.5887 0.9187 -0.0252 0.2279 Uiso 1.00 calc
H(14) H 0.6389 0.8505 -0.0655 0.2279 Uiso 1.00 calc
H(15) H 0.4572 0.8668 -0.0640 0.2279 Uiso 1.00 calc
H(16) H 0.7565 0.7855 0.0951 0.2712 Uiso 1.00 calc
H(17) H 0.8173 0.7983 0.0274 0.2712 Uiso 1.00 calc
H(18) H 0.7837 0.8669 0.0709 0.2712 Uiso 1.00 calc

loop_
_atom_site_aniso_label
_atom_site_aniso_U_11
_atom_site_aniso_U_22
_atom_site_aniso_U_33
_atom_site_aniso_U_12
_atom_site_aniso_U_13
_atom_site_aniso_U_23
Mn(1) 0.064(1) 0.0471(10) 0.0459(9) 0.012(1) 0.0225(8) 0.006(1)
F(1) 0.062(6) 0.34(2) 0.119(8) 0.047(8) 0.020(6) -0.03(1)
F(2) 0.109(9) 0.17(1) 0.32(2) 0.039(8) 0.053(10) -0.12(1)
F(3) 0.112(9) 0.31(2) 0.23(1) 0.053(10) 0.099(9) 0.15(1)
F(4) 0.128(10) 0.74(4) 0.049(7) 0.05(2) -0.003(6) -0.06(1)
F(5) 0.52(4) 0.24(2) 0.21(2) -0.05(2) -0.22(3) -0.02(2)
F(6) 0.16(1) 0.40(3) 0.108(9) 0.14(1) -0.050(9) -0.04(1)
F(7) 0.34(2) 0.14(1) 0.25(2) 0.04(1) 0.25(2) 0.07(1)
F(8) 0.141(9) 0.158(10) 0.24(1) 0.038(8) 0.078(9) 0.150(10)
F(9) 0.16(1) 0.15(1) 0.29(2) -0.05(1) 0.04(1) 0.09(1)
F(10) 0.077(8) 0.38(3) 0.21(1) 0.08(1) 0.002(9) 0.05(1)
F(11) 0.15(1) 0.092(8) 0.52(3) 0.015(8) 0.18(1) -0.06(1)
F(12) 0.124(9) 0.29(2) 0.28(2) 0.128(10) 0.16(1) 0.20(1)
O(1) 0.31(2) 0.12(1) 0.082(8) -0.06(1) 0.06(1) 0.002(8)
O(2) 0.073(6) 0.097(6) 0.046(5) 0.019(5) 0.014(4) 0.008(5)
O(3) 0.061(5) 0.067(5) 0.056(5) 0.015(4) 0.020(4) -0.008(4)
O(4) 0.063(6) 0.067(6) 0.105(7) 0.009(5) 0.038(5) 0.022(5)
O(5) 0.056(5) 0.053(5) 0.061(5) 0.012(4) 0.021(4) 0.015(4)
N(1) 0.16(1) 0.065(8) 0.065(8) -0.023(8) 0.039(8) 0.008(6)
N(2) 0.070(6) 0.031(6) 0.055(6) 0.008(5) 0.025(5) 0.000(5)
N(3) 0.058(6) 0.044(6) 0.057(6) 0.006(5) 0.027(5) -0.001(5)
C(1) 0.061(8) 0.041(7) 0.048(7) 0.016(6) 0.025(6) 0.005(5)
C(2) 0.085(10) 0.051(8) 0.059(8) 0.005(7) 0.025(7) 0.010(7)
C(3) 0.11(1) 0.055(8) 0.061(9) -0.001(8) 0.039(9) 0.010(7)
C(4) 0.10(1) 0.048(8) 0.070(9) -0.014(7) 0.024(8) -0.012(7)
C(5) 0.078(9) 0.055(8) 0.059(8) 0.002(7) 0.026(7) 0.000(7)
C(6) 0.21(2) 0.05(1) 0.09(1) -0.03(1) 0.05(1) 0.006(9)
C(7) 0.34(3) 0.10(1) 0.16(2) -0.02(2) 0.09(2) 0.06(1)
C(8) 0.38(4) 0.08(1) 0.30(3) 0.04(2) 0.23(3) 0.01(2)
C(9) 0.20(3) 0.17(2) 0.24(3) -0.07(2) -0.03(3) 0.01(2)
C(10) 0.050(7) 0.053(7) 0.047(7) 0.016(6) 0.020(6) 0.005(6)
C(11) 0.075(9) 0.071(9) 0.051(8) 0.020(8) 0.016(7) -0.001(7)
C(12) 0.08(1) 0.09(1) 0.067(9) 0.005(9) 0.011(8) -0.017(8)
C(13) 0.08(1) 0.08(1) 0.08(1) -0.013(8) 0.021(9) -0.007(8)
C(14) 0.074(9) 0.056(8) 0.071(9) -0.003(7) 0.028(8) 0.004(7)
C(15) 0.13(2) 0.26(3) 0.09(2) 0.07(2) -0.02(1) -0.10(2)
C(16) 0.070(9) 0.09(1) 0.035(7) 0.010(7) 0.005(7) 0.001(6)
C(17) 0.064(9) 0.10(1) 0.052(8) 0.021(8) 0.019(7) -0.009(7)
C(18) 0.061(8) 0.043(7) 0.065(8) 0.009(6) 0.027(7) 0.004(6)
C(19) 0.07(1) 0.10(1) 0.08(1) 0.023(10) 0.037(9) 0.011(10)
C(20) 0.11(2) 0.10(2) 0.17(2) 0.00(1) 0.06(2) 0.08(2)
C(21) 0.071(10) 0.062(9) 0.072(9) 0.003(8) 0.028(8) 0.009(7)
C(22) 0.063(9) 0.067(9) 0.083(9) 0.024(7) 0.020(8) 0.031(8)
C(23) 0.047(8) 0.052(8) 0.061(8) 0.004(6) 0.006(6) -0.006(6)
C(24) 0.06(1) 0.10(1) 0.12(1) 0.037(9) 0.02(1) 0.02(1)

loop_
_atom_type_symbol
_atom_type_description
_atom_type_scat_dispersion_real
_atom_type_scat_dispersion_imag
_atom_type_scat_source
C C 0.018 0.009
;International Tables for Crystallography
(1992, Vol. C, Tables 4.2.6.8 and 6.1.1.1)
;
H H 0.000 0.000
;International Tables for Crystallography
(1992, Vol. C, Table 6.1.1.2)
;
O O 0.049 0.032
;International Tables for Crystallography
(1992, Vol. C, Tables 4.2.6.8 and 6.1.1.1)
;
N N 0.031 0.018
;International Tables for Crystallography
(1992, Vol. C, Tables 4.2.6.8 and 6.1.1.1)
;
F F 0.073 0.053
;International Tables for Crystallography
(1992, Vol. C, Tables 4.2.6.8 and 6.1.1.1)
;
Mn Mn -0.530 2.805
;International Tables for Crystallography
(1992, Vol. C, Tables 4.2.6.8 and 6.1.1.1)
;

loop_
_geom_angle_atom_site_label_1
_geom_angle_atom_site_label_2
_geom_angle_atom_site_label_3
_geom_angle
_geom_angle_site_symmetry_1
_geom_angle_site_symmetry_2
_geom_angle_site_symmetry_3
_geom_angle_publ_flag
O(4) Mn(1) O(5) 82.6(3) 1_555 1_555 1_555 yes
O(4) Mn(1) O(6) 86.9(3) 1_555 1_555 1_555 yes
O(4) Mn(1) O(7) 168.3(3) 1_555 1_555 1_555 yes
O(4) Mn(1) N(5) 96.6(3) 1_555 1_555 1_555 yes
O(4) Mn(1) N(6) 90.2(3) 1_555 1_555 1_555 yes
O(5) Mn(1) O(6) 94.0(3) 1_555 1_555 1_555 yes
O(5) Mn(1) O(7) 94.2(3) 1_555 1_555 1_555 yes
O(5) Mn(1) N(5) 93.5(3) 1_555 1_555 1_555 yes
O(5) Mn(1) N(6) 164.1(3) 1_555 1_555 1_555 yes
O(6) Mn(1) O(7) 82.1(3) 1_555 1_555 1_555 yes
O(6) Mn(1) N(5) 172.1(3) 1_555 1_555 1_555 yes
O(6) Mn(1) N(6) 99.8(3) 1_555 1_555 1_555 yes
O(7) Mn(1) N(5) 94.8(3) 1_555 1_555 1_555 yes
O(7) Mn(1) N(6) 95.5(3) 1_555 1_555 1_555 yes
N(5) Mn(1) N(6) 73.1(3) 1_555 1_555 1_555 yes
Mn(1) O(4) C(1) 125.3(8) 1_555 1_555 1_555 yes
Mn(1) O(5) C(10) 126.3(8) 1_555 1_555 1_555 yes
Mn(1) O(6) C(19) 127.2(8) 1_555 1_555 1_555 yes
Mn(1) O(7) C(6) 126.6(7) 1_555 1_555 1_555 yes
O(3) N(4) C(3) 114(1) 1_555 1_555 1_555 yes
O(3) N(4) C(31) 115(1) 1_555 1_555 1_555 yes
C(3) N(4) C(31) 130(1) 1_555 1_555 1_555 yes
Mn(1) N(5) C(11) 125.0(8) 1_555 1_555 1_555 yes
Mn(1) N(5) C(39) 118.0(7) 1_555 1_555 1_555 yes
C(11) N(5) C(39) 117.0(9) 1_555 1_555 1_555 yes
Mn(1) N(6) C(5) 123.2(8) 1_555 1_555 1_555 yes
Mn(1) N(6) C(40) 117.5(8) 1_555 1_555 1_555 yes
C(5) N(6) C(40) 119(1) 1_555 1_555 1_555 yes
O(4) C(1) C(17) 128(1) 1_555 1_555 1_555 yes
O(4) C(1) C(21) 114(1) 1_555 1_555 1_555 yes
C(17) C(1) C(21) 116(1) 1_555 1_555 1_555 yes
N(4) C(3) C(12) 122(1) 1_555 1_555 1_555 yes
N(4) C(3) C(16) 119(1) 1_555 1_555 1_555 yes
C(12) C(3) C(16) 117(1) 1_555 1_555 1_555 yes
N(6) C(5) C(20) 122(1) 1_555 1_555 1_555 yes
N(6) C(5) H(1) 118(1) 1_555 1_555 1_555 no
C(20) C(5) H(1) 118(1) 1_555 1_555 1_555 no
O(7) C(6) C(7) 129(1) 1_555 1_555 1_555 yes
O(7) C(6) C(25) 114(1) 1_555 1_555 1_555 yes
C(7) C(6) C(25) 116(1) 1_555 1_555 1_555 yes
C(6) C(7) C(19) 122(1) 1_555 1_555 1_555 yes
C(6) C(7) H(2) 118(1) 1_555 1_555 1_555 no
C(19) C(7) H(2) 118(1) 1_555 1_555 1_555 no
O(5) C(10) C(17) 127(1) 1_555 1_555 1_555 yes
O(5) C(10) C(33) 111(1) 1_555 1_555 1_555 yes
C(17) C(10) C(33) 121(1) 1_555 1_555 1_555 yes
N(5) C(11) C(12) 125(1) 1_555 1_555 1_555 yes
N(5) C(11) H(3) 117(1) 1_555 1_555 1_555 no
C(12) C(11) H(3) 117(1) 1_555 1_555 1_555 no
C(3) C(12) C(11) 117(1) 1_555 1_555 1_555 yes
C(3) C(12) H(4) 121(1) 1_555 1_555 1_555 no
C(11) C(12) H(4) 121(1) 1_555 1_555 1_555 no
C(24) C(15) C(40) 121(1) 1_555 1_555 1_555 yes
C(24) C(15) H(5) 119(1) 1_555 1_555 1_555 no
C(40) C(15) H(5) 119(1) 1_555 1_555 1_555 no
C(3) C(16) C(39) 120(1) 1_555 1_555 1_555 yes
C(3) C(16) H(6) 119(1) 1_555 1_555 1_555 no
C(39) C(16) H(6) 119(1) 1_555 1_555 1_555 no
C(1) C(17) C(10) 124(1) 1_555 1_555 1_555 yes
C(1) C(17) H(7) 117(1) 1_555 1_555 1_555 no
C(10) C(17) H(7) 117(1) 1_555 1_555 1_555 no
O(6) C(19) C(7) 128(1) 1_555 1_555 1_555 yes
O(6) C(19) C(32) 112(1) 1_555 1_555 1_555 yes
C(7) C(19) C(32) 119(1) 1_555 1_555 1_555 yes
C(5) C(20) C(24) 118(1) 1_555 1_555 1_555 yes
C(5) C(20) H(8) 120(1) 1_555 1_555 1_555 no
C(24) C(20) H(8) 120(1) 1_555 1_555 1_555 no
F(1) C(21) F(2) 103(1) 1_555 1_555 1_555 yes
F(1) C(21) F(3) 107(1) 1_555 1_555 1_555 yes
F(1) C(21) C(1) 114(1) 1_555 1_555 1_555 yes
F(2) C(21) F(3) 103(1) 1_555 1_555 1_555 yes
F(2) C(21) C(1) 112(1) 1_555 1_555 1_555 yes
F(3) C(21) C(1) 113(1) 1_555 1_555 1_555 yes
C(15) C(24) C(20) 119(1) 1_555 1_555 1_555 yes
C(15) C(24) H(9) 120(1) 1_555 1_555 1_555 no
C(20) C(24) H(9) 120(1) 1_555 1_555 1_555 no
F(10) C(25) F(11) 97(1) 1_555 1_555 1_555 yes
F(10) C(25) F(12) 105(1) 1_555 1_555 1_555 yes
F(10) C(25) C(6) 111(1) 1_555 1_555 1_555 yes
F(11) C(25) F(12) 107(1) 1_555 1_555 1_555 yes
F(11) C(25) C(6) 113(1) 1_555 1_555 1_555 yes
F(12) C(25) C(6) 118(1) 1_555 1_555 1_555 yes
C(31) C(30) H(10) 109(1) 1_555 1_555 1_555 no
C(31) C(30) H(11) 110(2) 1_555 1_555 1_555 no
C(31) C(30) H(12) 109(2) 1_555 1_555 1_555 no
H(10) C(30) H(11) 108(2) 1_555 1_555 1_555 no
H(10) C(30) H(12) 109(2) 1_555 1_555 1_555 no
H(11) C(30) H(12) 108(2) 1_555 1_555 1_555 no
N(4) C(31) C(30) 112(1) 1_555 1_555 1_555 yes
N(4) C(31) C(36) 112(1) 1_555 1_555 1_555 yes
N(4) C(31) C(38) 105(1) 1_555 1_555 1_555 yes
C(30) C(31) C(36) 112(1) 1_555 1_555 1_555 yes
C(30) C(31) C(38) 106(2) 1_555 1_555 1_555 yes
C(36) C(31) C(38) 108(1) 1_555 1_555 1_555 yes
F(7) C(32) F(8) 109(2) 1_555 1_555 1_555 yes
F(7) C(32) F(9) 105(1) 1_555 1_555 1_555 yes
F(7) C(32) C(19) 113(1) 1_555 1_555 1_555 yes
F(8) C(32) F(9) 102(1) 1_555 1_555 1_555 yes
F(8) C(32) C(19) 114(1) 1_555 1_555 1_555 yes
F(9) C(32) C(19) 109(1) 1_555 1_555 1_555 yes
F(4) C(33) F(5) 96(2) 1_555 1_555 1_555 yes
F(4) C(33) F(6) 109(2) 1_555 1_555 1_555 yes
F(4) C(33) C(10) 114(2) 1_555 1_555 1_555 yes
F(5) C(33) F(6) 103(3) 1_555 1_555 1_555 yes
F(5) C(33) C(10) 106(2) 1_555 1_555 1_555 yes
F(6) C(33) C(10) 122(1) 1_555 1_555 1_555 yes
C(31) C(36) H(13) 109(1) 1_555 1_555 1_555 no
C(31) C(36) H(14) 109(1) 1_555 1_555 1_555 no
C(31) C(36) H(15) 110(1) 1_555 1_555 1_555 no
H(13) C(36) H(14) 109(2) 1_555 1_555 1_555 no
H(13) C(36) H(15) 109(2) 1_555 1_555 1_555 no
H(14) C(36) H(15) 109(2) 1_555 1_555 1_555 no
C(31) C(38) H(16) 106(2) 1_555 1_555 1_555 no
C(31) C(38) H(17) 106(2) 1_555 1_555 1_555 no
H(16) C(38) H(17) 107(2) 1_555 1_555 1_555 no
N(5) C(39) C(16) 121(1) 1_555 1_555 1_555 yes
N(5) C(39) C(40) 115.4(9) 1_555 1_555 1_555 yes
C(16) C(39) C(40) 123(1) 1_555 1_555 1_555 yes
N(6) C(40) C(15) 119(1) 1_555 1_555 1_555 yes
N(6) C(40) C(39) 116.0(10) 1_555 1_555 1_555 yes
C(15) C(40) C(39) 124(1) 1_555 1_555 1_555 yes

loop_
_geom_bond_atom_site_label_1
_geom_bond_atom_site_label_2
_geom_bond_distance
_geom_bond_site_symmetry_1
_geom_bond_site_symmetry_2
_geom_bond_publ_flag
Mn(1) O(4) 2.192(7) 1_555 1_555 yes
Mn(1) O(5) 2.145(8) 1_555 1_555 yes
Mn(1) O(6) 2.142(8) 1_555 1_555 yes
Mn(1) O(7) 2.190(7) 1_555 1_555 yes
Mn(1) N(5) 2.216(8) 1_555 1_555 yes
Mn(1) N(6) 2.228(9) 1_555 1_555 yes
F(1) C(21) 1.26(2) 1_555 1_555 yes
F(2) C(21) 1.29(2) 1_555 1_555 yes
F(3) C(21) 1.26(2) 1_555 1_555 yes
F(4) C(33) 1.23(2) 1_555 1_555 yes
F(5) C(33) 1.33(3) 1_555 1_555 yes
F(6) C(33) 1.12(2) 1_555 1_555 yes
F(7) C(32) 1.25(2) 1_555 1_555 yes
F(8) C(32) 1.30(2) 1_555 1_555 yes
F(9) C(32) 1.32(2) 1_555 1_555 yes
F(10) C(25) 1.27(2) 1_555 1_555 yes
F(11) C(25) 1.28(2) 1_555 1_555 yes
F(12) C(25) 1.20(2) 1_555 1_555 yes
O(3) N(4) 1.30(1) 1_555 1_555 yes
O(4) C(1) 1.23(1) 1_555 1_555 yes
O(5) C(10) 1.28(1) 1_555 1_555 yes
O(6) C(19) 1.25(1) 1_555 1_555 yes
O(7) C(6) 1.23(1) 1_555 1_555 yes
N(4) C(3) 1.41(1) 1_555 1_555 yes
N(4) C(31) 1.45(2) 1_555 1_555 yes
N(5) C(11) 1.32(1) 1_555 1_555 yes
N(5) C(39) 1.36(1) 1_555 1_555 yes
N(6) C(5) 1.35(1) 1_555 1_555 yes
N(6) C(40) 1.36(1) 1_555 1_555 yes
C(1) C(17) 1.38(2) 1_555 1_555 yes
C(1) C(21) 1.52(2) 1_555 1_555 yes
C(3) C(12) 1.40(2) 1_555 1_555 yes
C(3) C(16) 1.38(2) 1_555 1_555 yes
C(5) C(20) 1.39(2) 1_555 1_555 yes
C(5) H(1) 0.950 1_555 1_555 no
C(6) C(7) 1.40(2) 1_555 1_555 yes
C(6) C(25) 1.51(2) 1_555 1_555 yes
C(7) C(19) 1.36(2) 1_555 1_555 yes
C(7) H(2) 0.950 1_555 1_555 no
C(10) C(17) 1.35(2) 1_555 1_555 yes
C(10) C(33) 1.51(2) 1_555 1_555 yes
C(11) C(12) 1.36(2) 1_555 1_555 yes
C(11) H(3) 0.950 1_555 1_555 no
C(12) H(4) 0.951 1_555 1_555 no
C(15) C(24) 1.37(2) 1_555 1_555 yes
C(15) C(40) 1.38(1) 1_555 1_555 yes
C(15) H(5) 0.951 1_555 1_555 no
C(16) C(39) 1.36(1) 1_555 1_555 yes
C(16) H(6) 0.951 1_555 1_555 no
C(17) H(7) 0.950 1_555 1_555 no
C(19) C(32) 1.52(2) 1_555 1_555 yes
C(20) C(24) 1.34(2) 1_555 1_555 yes
C(20) H(8) 0.949 1_555 1_555 no
C(24) H(9) 0.950 1_555 1_555 no
C(30) C(31) 1.44(2) 1_555 1_555 yes
C(30) H(10) 0.949 1_555 1_555 no
C(30) H(11) 0.958 1_555 1_555 no
C(30) H(12) 0.952 1_555 1_555 no
C(31) C(36) 1.46(2) 1_555 1_555 yes
C(31) C(38) 1.60(3) 1_555 1_555 yes
C(36) H(13) 0.949 1_555 1_555 no
C(36) H(14) 0.951 1_555 1_555 no
C(36) H(15) 0.954 1_555 1_555 no
C(38) H(16) 0.957 1_555 1_555 no
C(38) H(17) 0.963 1_555 1_555 no
C(39) C(40) 1.47(1) 1_555 1_555 yes

loop_
_geom_contact_atom_site_label_1
_geom_contact_atom_site_label_2
_geom_contact_distance
_geom_contact_site_symmetry_1
_geom_contact_site_symmetry_2
F(1) O(7) 3.21(2) 1_555 1_455
F(1) C(11) 3.29(2) 1_555 1_455
F(1) C(24) 3.32(2) 1_555 3_565
F(1) C(15) 3.51(2) 1_555 3_565
F(1) O(5) 3.53(1) 1_555 1_455
F(1) F(12) 3.55(2) 1_555 1_455
F(2) F(8) 3.25(2) 1_555 2_555
F(2) F(11) 3.46(2) 1_555 2_555
F(2) C(7) 3.51(2) 1_555 2_555
F(2) C(36) 3.53(2) 1_555 4_465
F(3) F(6) 3.08(2) 1_555 1_455
F(3) F(10) 3.21(2) 1_555 1_455
F(3) C(30) 3.49(3) 1_555 2_545
F(3) O(5) 3.52(1) 1_555 1_455
F(4) F(4) 2.96(3) 1_555 3_666
F(5) F(11) 3.00(2) 1_555 2_655
F(6) C(38) 3.38(3) 1_555 2_645
F(7) F(10) 3.29(2) 1_555 1_455
F(7) C(30) 3.29(2) 1_555 2_545
F(7) C(12) 3.49(2) 1_555 2_545
F(8) O(4) 3.47(1) 1_555 2_545
F(8) C(1) 3.51(2) 1_555 2_545
F(8) C(24) 3.55(2) 1_555 4_555
F(9) F(10) 3.23(2) 1_555 1_455
F(9) F(11) 3.38(2) 1_555 1_455
F(9) C(11) 3.45(2) 1_555 2_545
F(10) O(6) 3.48(1) 1_555 1_655
F(11) O(3) 3.51(2) 1_555 3_665
F(12) C(5) 3.31(1) 1_555 1_655
F(12) C(15) 3.59(2) 1_555 3_665
O(3) C(6) 3.03(2) 1_555 3_665
O(3) O(7) 3.06(1) 1_555 3_665
O(3) C(5) 3.30(2) 1_555 3_665
O(3) C(7) 3.48(2) 1_555 3_665
O(3) C(25) 3.51(2) 1_555 3_665
O(3) N(6) 3.56(2) 1_555 3_665
O(4) C(24) 3.51(2) 1_555 3_565
C(16) C(40) 3.53(1) 1_555 3_665
C(24) C(40) 3.57(2) 1_555 3_565

loop_
_geom_torsion_atom_site_label_1
_geom_torsion_atom_site_label_2
_geom_torsion_atom_site_label_3
_geom_torsion_atom_site_label_4
_geom_torsion
_geom_torsion_site_symmetry_1
_geom_torsion_site_symmetry_2
_geom_torsion_site_symmetry_3
_geom_torsion_site_symmetry_4
_geom_torsion_publ_flag
Mn(1) O(4) C(1) C(17) 14(1) 1_555 1_555 1_555 1_555 yes
Mn(1) O(4) C(1) C(21) -165.2(9) 1_555 1_555 1_555 1_555 yes
Mn(1) O(5) C(10) C(17) -15(1) 1_555 1_555 1_555 1_555 yes
Mn(1) O(5) C(10) C(33) 164(1) 1_555 1_555 1_555 1_555 yes
Mn(1) O(6) C(19) C(7) -17(2) 1_555 1_555 1_555 1_555 yes
Mn(1) O(6) C(19) C(32) 161(1) 1_555 1_555 1_555 1_555 yes
Mn(1) O(7) C(6) C(7) 8(1) 1_555 1_555 1_555 1_555 yes
Mn(1) O(7) C(6) C(25) -169.8(10) 1_555 1_555 1_555 1_555 yes
Mn(1) N(5) C(11) C(12) -177.9(9) 1_555 1_555 1_555 1_555 yes
Mn(1) N(5) C(39) C(16) -180.0(8) 1_555 1_555 1_555 1_555 yes
Mn(1) N(5) C(39) C(40) 2(1) 1_555 1_555 1_555 1_555 yes
Mn(1) N(6) C(5) C(20) 178.8(9) 1_555 1_555 1_555 1_555 yes
Mn(1) N(6) C(40) C(15) -179.8(8) 1_555 1_555 1_555 1_555 yes
Mn(1) N(6) C(40) C(39) -1(1) 1_555 1_555 1_555 1_555 yes
F(1) C(21) C(1) O(4) -3(2) 1_555 1_555 1_555 1_555 yes
F(1) C(21) C(1) C(17) 176(1) 1_555 1_555 1_555 1_555 yes
F(2) C(21) C(1) O(4) -121(1) 1_555 1_555 1_555 1_555 yes
F(2) C(21) C(1) C(17) 58(1) 1_555 1_555 1_555 1_555 yes
F(3) C(21) C(1) O(4) 121(1) 1_555 1_555 1_555 1_555 yes
F(3) C(21) C(1) C(17) -58(2) 1_555 1_555 1_555 1_555 yes
F(4) C(33) C(10) O(5) -172(2) 1_555 1_555 1_555 1_555 yes
F(4) C(33) C(10) C(17) 6(4) 1_555 1_555 1_555 1_555 yes
F(5) C(33) C(10) O(5) 82(2) 1_555 1_555 1_555 1_555 yes
F(5) C(33) C(10) C(17) -98(2) 1_555 1_555 1_555 1_555 yes
F(6) C(33) C(10) O(5) -35(4) 1_555 1_555 1_555 1_555 yes
F(6) C(33) C(10) C(17) 143(3) 1_555 1_555 1_555 1_555 yes
F(7) C(32) C(19) O(6) -48(2) 1_555 1_555 1_555 1_555 yes
F(7) C(32) C(19) C(7) 130(2) 1_555 1_555 1_555 1_555 yes
F(8) C(32) C(19) O(6) -176(1) 1_555 1_555 1_555 1_555 yes
F(8) C(32) C(19) C(7) 3(3) 1_555 1_555 1_555 1_555 yes
F(9) C(32) C(19) O(6) 69(2) 1_555 1_555 1_555 1_555 yes
F(9) C(32) C(19) C(7) -111(1) 1_555 1_555 1_555 1_555 yes
F(10) C(25) C(6) O(7) 108(1) 1_555 1_555 1_555 1_555 yes
F(10) C(25) C(6) C(7) -70(2) 1_555 1_555 1_555 1_555 yes
F(11) C(25) C(6) O(7) -141(1) 1_555 1_555 1_555 1_555 yes
F(11) C(25) C(6) C(7) 39(2) 1_555 1_555 1_555 1_555 yes
F(12) C(25) C(6) O(7) -14(2) 1_555 1_555 1_555 1_555 yes
F(12) C(25) C(6) C(7) 167(1) 1_555 1_555 1_555 1_555 yes
O(3) N(4) C(3) C(12) 157(1) 1_555 1_555 1_555 1_555 yes
O(3) N(4) C(3) C(16) -20(2) 1_555 1_555 1_555 1_555 yes
O(3) N(4) C(31) C(30) 137(2) 1_555 1_555 1_555 1_555 yes
O(3) N(4) C(31) C(36) 10(2) 1_555 1_555 1_555 1_555 yes
O(3) N(4) C(31) C(38) -107(1) 1_555 1_555 1_555 1_555 yes
O(4) Mn(1) O(5) C(10) 22.5(10) 1_555 1_555 1_555 1_555 yes
O(4) Mn(1) O(6) C(19) -154(1) 1_555 1_555 1_555 1_555 yes
O(4) Mn(1) O(7) C(6) 2(2) 1_555 1_555 1_555 1_555 yes
O(4) Mn(1) N(5) C(11) 88.5(9) 1_555 1_555 1_555 1_555 yes
O(4) Mn(1) N(5) C(39) -90.6(7) 1_555 1_555 1_555 1_555 yes
O(4) Mn(1) N(6) C(5) -80.3(8) 1_555 1_555 1_555 1_555 yes
O(4) Mn(1) N(6) C(40) 98.8(7) 1_555 1_555 1_555 1_555 yes
O(4) C(1) C(17) C(10) 4(2) 1_555 1_555 1_555 1_555 yes
O(5) Mn(1) O(4) C(1) -22.3(9) 1_555 1_555 1_555 1_555 yes
O(5) Mn(1) O(6) C(19) -72(1) 1_555 1_555 1_555 1_555 yes
O(5) Mn(1) O(7) C(6) 76.1(10) 1_555 1_555 1_555 1_555 yes
O(5) Mn(1) N(5) C(11) 5.6(9) 1_555 1_555 1_555 1_555 yes
O(5) Mn(1) N(5) C(39) -173.6(7) 1_555 1_555 1_555 1_555 yes
O(5) Mn(1) N(6) C(5) -143(1) 1_555 1_555 1_555 1_555 yes
O(5) Mn(1) N(6) C(40) 35(1) 1_555 1_555 1_555 1_555 yes
O(5) C(10) C(17) C(1) -4(2) 1_555 1_555 1_555 1_555 yes
O(6) Mn(1) O(4) C(1) 72.1(9) 1_555 1_555 1_555 1_555 yes
O(6) Mn(1) O(5) C(10) -63.8(10) 1_555 1_555 1_555 1_555 yes
O(6) Mn(1) O(7) C(6) -17.3(9) 1_555 1_555 1_555 1_555 yes
O(6) Mn(1) N(5) C(11) -155(2) 1_555 1_555 1_555 1_555 yes
O(6) Mn(1) N(5) C(39) 25(2) 1_555 1_555 1_555 1_555 yes
O(6) Mn(1) N(6) C(5) 6.5(9) 1_555 1_555 1_555 1_555 yes
O(6) Mn(1) N(6) C(40) -174.3(7) 1_555 1_555 1_555 1_555 yes
O(6) C(19) C(7) C(6) 0(2) 1_555 1_555 1_555 1_555 yes
O(7) Mn(1) O(4) C(1) 52(1) 1_555 1_555 1_555 1_555 yes
O(7) Mn(1) O(5) C(10) -146.2(10) 1_555 1_555 1_555 1_555 yes
O(7) Mn(1) O(6) C(19) 21(1) 1_555 1_555 1_555 1_555 yes
O(7) Mn(1) N(5) C(11) -89.0(9) 1_555 1_555 1_555 1_555 yes
O(7) Mn(1) N(5) C(39) 91.9(7) 1_555 1_555 1_555 1_555 yes
O(7) Mn(1) N(6) C(5) 89.5(8) 1_555 1_555 1_555 1_555 yes
O(7) Mn(1) N(6) C(40) -91.4(7) 1_555 1_555 1_555 1_555 yes
O(7) C(6) C(7) C(19) 5(2) 1_555 1_555 1_555 1_555 yes
N(4) C(3) C(12) C(11) -177(1) 1_555 1_555 1_555 1_555 yes
N(4) C(3) C(16) C(39) 179(1) 1_555 1_555 1_555 1_555 yes
N(5) Mn(1) O(4) C(1) -115.0(9) 1_555 1_555 1_555 1_555 yes
N(5) Mn(1) O(5) C(10) 118.7(10) 1_555 1_555 1_555 1_555 yes
N(5) Mn(1) O(6) C(19) 88(2) 1_555 1_555 1_555 1_555 yes
N(5) Mn(1) O(7) C(6) 170.1(9) 1_555 1_555 1_555 1_555 yes
N(5) Mn(1) N(6) C(5) -177.2(9) 1_555 1_555 1_555 1_555 yes
N(5) Mn(1) N(6) C(40) 1.9(7) 1_555 1_555 1_555 1_555 yes
N(5) C(11) C(12) C(3) -2(2) 1_555 1_555 1_555 1_555 yes
N(5) C(39) C(16) C(3) -1(1) 1_555 1_555 1_555 1_555 yes
N(5) C(39) C(40) N(6) 0(1) 1_555 1_555 1_555 1_555 yes
N(5) C(39) C(40) C(15) 177.6(10) 1_555 1_555 1_555 1_555 yes
N(6) Mn(1) O(4) C(1) 171.9(9) 1_555 1_555 1_555 1_555 yes
N(6) Mn(1) O(5) C(10) 86(1) 1_555 1_555 1_555 1_555 yes
N(6) Mn(1) O(6) C(19) 115(1) 1_555 1_555 1_555 1_555 yes
N(6) Mn(1) O(7) C(6) -116.5(10) 1_555 1_555 1_555 1_555 yes
N(6) Mn(1) N(5) C(11) 176.8(9) 1_555 1_555 1_555 1_555 yes
N(6) Mn(1) N(5) C(39) -2.4(7) 1_555 1_555 1_555 1_555 yes
N(6) C(5) C(20) C(24) 0(1) 1_555 1_555 1_555 1_555 yes
N(6) C(40) C(15) C(24) 2(1) 1_555 1_555 1_555 1_555 yes
N(6) C(40) C(39) C(16) -178.2(10) 1_555 1_555 1_555 1_555 yes
C(1) C(17) C(10) C(33) 176(2) 1_555 1_555 1_555 1_555 yes
C(3) N(4) C(31) C(30) -40(3) 1_555 1_555 1_555 1_555 yes
C(3) N(4) C(31) C(36) -167(1) 1_555 1_555 1_555 1_555 yes
C(3) N(4) C(31) C(38) 74(2) 1_555 1_555 1_555 1_555 yes
C(3) C(16) C(39) C(40) 175(1) 1_555 1_555 1_555 1_555 yes
C(5) N(6) C(40) C(15) 0(1) 1_555 1_555 1_555 1_555 yes
C(5) N(6) C(40) C(39) 177.9(9) 1_555 1_555 1_555 1_555 yes
C(5) C(20) C(24) C(15) 1(2) 1_555 1_555 1_555 1_555 yes
C(6) C(7) C(19) C(32) -179(1) 1_555 1_555 1_555 1_555 yes
C(10) C(17) C(1) C(21) -175(1) 1_555 1_555 1_555 1_555 yes
C(11) N(5) C(39) C(16) 0(1) 1_555 1_555 1_555 1_555 yes
C(11) N(5) C(39) C(40) -176.7(9) 1_555 1_555 1_555 1_555 yes
C(11) C(12) C(3) C(16) 1(1) 1_555 1_555 1_555 1_555 yes
C(12) C(3) N(4) C(31) -24(2) 1_555 1_555 1_555 1_555 yes
C(12) C(3) C(16) C(39) 0(1) 1_555 1_555 1_555 1_555 yes
C(12) C(11) N(5) C(39) 1(1) 1_555 1_555 1_555 1_555 yes
C(15) C(40) C(39) C(16) 0(1) 1_555 1_555 1_555 1_555 yes
C(16) C(3) N(4) C(31) 156(1) 1_555 1_555 1_555 1_555 yes
C(19) C(7) C(6) C(25) -176(1) 1_555 1_555 1_555 1_555 yes
C(20) C(5) N(6) C(40) 0(1) 1_555 1_555 1_555 1_555 yes
C(20) C(24) C(15) C(40) -2(1) 1_555 1_555 1_555 1_555 yes
C(24) C(15) C(40) C(39) -176(1) 1_555 1_555 1_555 1_555 yes
